data_2217765
loop_
_publ_author_name
'Zavodnik, Valery E.'
'Ivanov, Sergey A.'
'Stash, Adam I.'

_publ_section_title
;
 \a-Lead tellurite from single-crystal data
;
_journal_coeditor_code FI2057
_journal_issue 3
_journal_name_full 'Acta Crystallographica Section E'
_journal_page_first i16
_journal_paper_doi 10.1107/S1600536808003267
_journal_volume 64
_journal_year 2008
_chemical_formula_iupac 'Pb Te O3'
_chemical_formula_moiety 'O3 Pb Te'
_chemical_formula_structural 'Pb Te O3'
_chemical_formula_sum 'O3 Pb Te'
_chemical_formula_weight 382.79
_chemical_name_systematic
;
\a-lead tellurite
;
_space_group_IT_number 15
_symmetry_cell_setting monoclinic
_symmetry_space_group_name_Hall '-C 2yc'
_symmetry_space_group_name_H-M 'C 1 2/c 1'
_atom_sites_solution_primary direct
_atom_sites_solution_secondary difmap
_audit_creation_method SHELXL-97
_cell_angle_alpha 90.00
_cell_angle_beta 106.97(3)
_cell_angle_gamma 90.00
_cell_formula_units_Z 24
_cell_length_a 26.555(5)
_cell_length_b 4.5930(10)
_cell_length_c 17.958(4)
_cell_measurement_reflns_used 24
_cell_measurement_temperature 295(2)
_cell_measurement_theta_max 14.5
_cell_measurement_theta_min 12.1
_cell_volume 2094.9(8)
_computing_cell_refinement 'CAD-4/PC (Enraf--Nonius, 1993)'
_computing_data_collection 'CAD-4/PC (Enraf--Nonius, 1993)'
_computing_data_reduction 'CAD-4/PC (Enraf--Nonius, 1993)'
_computing_molecular_graphics 'DIAMOND (Brandenburg, 2005)'
_computing_publication_material 'CIFTAB97 (Sheldrick, 2008)'
_computing_structure_refinement 'SHELXL97 (Sheldrick, 2008)'
_computing_structure_solution 'SHELXS97 (Sheldrick, 2008)'
_diffrn_ambient_temperature 293(2)
_diffrn_measured_fraction_theta_full 0.995
_diffrn_measured_fraction_theta_max 0.995
_diffrn_measurement_device_type 'Enraf--Nonius CAD-4'
_diffrn_measurement_method \w/2\q
_diffrn_radiation_monochromator \b-filter
_diffrn_radiation_source 'fine-focus sealed tube'
_diffrn_radiation_type MoK\a
_diffrn_radiation_wavelength 0.71073
_diffrn_reflns_av_R_equivalents 0.0537
_diffrn_reflns_av_sigmaI/netI 0.1623
_diffrn_reflns_limit_h_max 37
_diffrn_reflns_limit_h_min -39
_diffrn_reflns_limit_k_max 0
_diffrn_reflns_limit_k_min -6
_diffrn_reflns_limit_l_max 26
_diffrn_reflns_limit_l_min 0
_diffrn_reflns_number 3717
_diffrn_reflns_theta_full 31.97
_diffrn_reflns_theta_max 31.97
_diffrn_reflns_theta_min 1.60
_diffrn_standards_decay_% 0
_diffrn_standards_interval_time 60
_diffrn_standards_number 3
_exptl_absorpt_coefficient_mu 56.316
_exptl_absorpt_correction_T_max 0.6950
_exptl_absorpt_correction_T_min 0.2340
_exptl_absorpt_correction_type refdelf
_exptl_absorpt_process_details '(Walker & Stuart, 1983)'
_exptl_crystal_colour colourless
_exptl_crystal_density_diffrn 7.282
_exptl_crystal_density_method 'not measured'
_exptl_crystal_description needle
_exptl_crystal_F_000 3792
_exptl_crystal_size_max 0.14
_exptl_crystal_size_mid 0.04
_exptl_crystal_size_min 0.02
_refine_diff_density_max 2.314
_refine_diff_density_min -2.058
_refine_ls_extinction_coef 0.000052(5)
_refine_ls_extinction_expression Fc^*^=kFc[1+0.001xFc^2^\l^3^/sin(2\q)]^-1/4^
_refine_ls_extinction_method 'SHELXL97 (Sheldrick, 2008)'
_refine_ls_goodness_of_fit_ref 0.772
_refine_ls_matrix_type full
_refine_ls_number_parameters 137
_refine_ls_number_reflns 3608
_refine_ls_number_restraints 0
_refine_ls_restrained_S_all 0.772
_refine_ls_R_factor_all 0.1241
_refine_ls_R_factor_gt 0.0262
_refine_ls_shift/su_max 0.001
_refine_ls_shift/su_mean 0.000
_refine_ls_structure_factor_coef Fsqd
_refine_ls_weighting_details 'calc w=1/[\s^2^(Fo^2^)+(0.0301P)^2^] where P=(Fo^2^+2Fc^2^)/3'
_refine_ls_weighting_scheme calc
_refine_ls_wR_factor_gt 0.0564
_refine_ls_wR_factor_ref 0.0632
_reflns_number_gt 1676
_reflns_number_total 3608
_reflns_threshold_expression I>2\s(I)
_cod_data_source_file fi2057.cif
_cod_data_source_block I
_cod_original_cell_volume 2094.9(7)
_cod_original_sg_symbol_H-M 'C 2/c'
_cod_database_code 2217765
_cod_database_fobs_code 2217765

loop_
_symmetry_equiv_pos_as_xyz
'x, y, z'
'-x, y, -z+1/2'
'x+1/2, y+1/2, z'
'-x+1/2, y+1/2, -z+1/2'
'-x, -y, -z'
'x, -y, z-1/2'
'-x+1/2, -y+1/2, -z'
'x+1/2, -y+1/2, z-1/2'

loop_
_atom_site_type_symbol
_atom_site_label
_atom_site_fract_x
_atom_site_fract_y
_atom_site_fract_z
_atom_site_U_iso_or_equiv
_atom_site_adp_type
_atom_site_calc_flag
_atom_site_occupancy
Pb Pb1 0.183652(15) 0.21366(10) 0.73592(2) 0.01749(9) Uani d 1
Pb Pb2 0.066493(14) 0.22395(12) 0.54345(2) 0.01847(9) Uani d 1
Pb Pb3 0.162024(14) -0.24695(10) 0.913902(19) 0.01916(9) Uani d 1
Te Te1 0.04734(2) -0.23056(15) 0.36782(3) 0.01331(11) Uani d 1
Te Te2 0.06941(2) -0.25178(16) 0.70793(3) 0.01367(11) Uani d 1
Te Te3 0.20758(3) -0.30201(15) 0.59262(4) 0.01439(13) Uani d 1
O O1 0.0204(3) -0.179(2) 0.4532(4) 0.0240(17) Uani d 1
O O2 0.1172(3) -0.156(2) 0.4259(5) 0.0285(19) Uani d 1
O O3 0.0559(4) -0.6348(18) 0.3703(6) 0.034(2) Uani d 1
O O4 0.1359(3) -0.221(2) 0.7823(4) 0.0201(15) Uani d 1
O O5 0.0952(4) -0.1694(19) 0.6233(4) 0.028(2) Uani d 1
O O6 0.0659(4) -0.6528(17) 0.6935(6) 0.035(2) Uani d 1
O O7 0.2214(3) -0.2120(18) 0.6999(4) 0.0180(14) Uani d 1
O O8 0.1858(4) -0.683(2) 0.6000(5) 0.033(2) Uani d 1
O O9 0.2781(3) -0.355(2) 0.6016(6) 0.034(2) Uani d 1

loop_
_atom_site_aniso_label
_atom_site_aniso_U_11
_atom_site_aniso_U_22
_atom_site_aniso_U_33
_atom_site_aniso_U_12
_atom_site_aniso_U_13
_atom_site_aniso_U_23
Pb1 0.01503(16) 0.0168(2) 0.02066(16) 0.00061(16) 0.00526(13) -0.00209(16)
Pb2 0.01480(15) 0.0215(2) 0.01935(15) 0.00049(18) 0.00528(12) 0.00186(17)
Pb3 0.02372(17) 0.02011(19) 0.01346(14) 0.00414(19) 0.00511(12) 0.00129(16)
Te1 0.0161(2) 0.0109(3) 0.0145(2) 0.0019(3) 0.00698(19) -0.0003(2)
Te2 0.0136(2) 0.0106(3) 0.0157(2) -0.0002(3) 0.00254(19) -0.0021(3)
Te3 0.0163(3) 0.0122(3) 0.0137(2) 0.0009(2) 0.0029(2) 0.0001(2)
O1 0.022(4) 0.035(5) 0.016(3) -0.007(4) 0.008(3) -0.003(3)
O2 0.013(3) 0.032(5) 0.037(4) 0.005(3) 0.002(3) 0.007(4)
O3 0.056(7) 0.007(4) 0.040(5) 0.010(4) 0.014(5) -0.002(3)
O4 0.017(3) 0.030(4) 0.014(3) -0.013(4) 0.006(2) -0.004(3)
O5 0.050(6) 0.022(4) 0.014(3) 0.015(4) 0.012(4) 0.010(3)
O6 0.044(6) 0.005(3) 0.057(6) -0.004(4) 0.019(5) -0.012(4)
O7 0.020(3) 0.014(3) 0.020(3) 0.006(3) 0.007(3) 0.006(3)
O8 0.053(6) 0.021(4) 0.024(4) -0.016(4) 0.013(4) 0.000(3)
O9 0.013(3) 0.052(6) 0.039(5) 0.014(4) 0.010(3) 0.000(4)

loop_
_atom_type_symbol
_atom_type_description
_atom_type_scat_dispersion_real
_atom_type_scat_dispersion_imag
_atom_type_scat_source
O O 0.0106 0.0060 'International Tables Vol C Tables 4.2.6.8 and 6.1.1.4'
Te Te -0.5308 1.6751 'International Tables Vol C Tables 4.2.6.8 and 6.1.1.4'
Pb Pb -3.3944 10.1111 'International Tables Vol C Tables 4.2.6.8 and 6.1.1.4'

loop_
_geom_angle_atom_site_label_1
_geom_angle_atom_site_label_2
_geom_angle_atom_site_label_3
_geom_angle_site_symmetry_1
_geom_angle_site_symmetry_3
_geom_angle
O7 Pb1 O7 . 4_556 77.64(19)
O7 Pb1 O8 . 1_565 76.1(3)
O7 Pb1 O8 4_556 1_565 96.7(3)
O7 Pb1 O4 . . 75.0(2)
O7 Pb1 O4 4_556 . 118.6(2)
O8 Pb1 O4 1_565 . 127.2(3)
O5 Pb2 O1 . 5_556 93.7(3)
O5 Pb2 O1 . . 80.5(3)
O1 Pb2 O1 5_556 . 69.8(3)
O5 Pb2 O6 . 1_565 69.3(3)
O1 Pb2 O6 5_556 1_565 72.9(3)
O1 Pb2 O6 . 1_565 129.5(3)
O2 Pb3 O4 6_556 . 92.7(3)
O2 Pb3 O9 6_556 4_556 77.7(3)
O4 Pb3 O9 . 4_556 81.7(3)
O2 Pb3 O3 6_556 6_546 70.3(3)
O4 Pb3 O3 . 6_546 74.8(3)
O9 Pb3 O3 4_556 6_546 138.7(3)
O3 Te1 O2 . . 94.2(4)
O3 Te1 O1 . . 100.2(4)
O2 Te1 O1 . . 94.2(4)
O6 Te2 O5 . . 95.9(4)
O6 Te2 O4 . . 99.8(5)
O5 Te2 O4 . . 94.1(4)
O9 Te3 O8 . . 101.4(5)
O9 Te3 O7 . . 92.8(4)
O8 Te3 O7 . . 96.0(4)
Te1 O1 Pb2 . 5_556 128.4(4)
Te1 O1 Pb2 . . 112.6(4)
Pb2 O1 Pb2 5_556 . 110.2(3)
Te1 O2 Pb3 . 6 124.2(4)
Te1 O3 Pb3 . 6_545 108.1(5)
Te2 O4 Pb3 . . 132.5(3)
Te2 O4 Pb1 . . 105.7(3)
Pb3 O4 Pb1 . . 110.0(3)
Te2 O5 Pb2 . . 122.1(4)
Te2 O6 Pb2 . 1_545 109.0(4)
Te3 O7 Pb1 . . 119.0(3)
Te3 O7 Pb1 . 4_546 108.2(3)
Pb1 O7 Pb1 . 4_546 116.2(3)
Te3 O8 Pb1 . 1_545 110.2(4)
Te3 O9 Pb3 . 4_546 139.0(6)

loop_
_geom_bond_atom_site_label_1
_geom_bond_atom_site_label_2
_geom_bond_site_symmetry_2
_geom_bond_distance
Pb1 O7 . 2.371(8)
Pb1 O7 4_556 2.471(7)
Pb1 O8 1_565 2.504(8)
Pb1 O4 . 2.628(8)
Pb2 O5 . 2.294(8)
Pb2 O1 5_556 2.334(8)
Pb2 O1 . 2.528(9)
Pb2 O6 1_565 2.758(10)
Pb3 O2 6_556 2.246(9)
Pb3 O4 . 2.263(6)
Pb3 O9 4_556 2.471(9)
Pb3 O3 6_546 2.750(11)
Te1 O3 . 1.870(8)
Te1 O2 . 1.876(9)
Te1 O1 . 1.888(7)
Te2 O6 . 1.859(8)
Te2 O5 . 1.878(8)
Te2 O4 . 1.883(7)
Te3 O9 . 1.848(8)
Te3 O8 . 1.858(9)
Te3 O7 . 1.899(7)

loop_
_cod_related_entry_id
_cod_related_entry_database
_cod_related_entry_code
1 AMCSD 0010483
